data_4135236
loop_
_publ_author_name
'B\"orjesson, Marino'
'Janssen-M\"uller, Daniel'
'Sahoo, Basudev'
'Duan, Yaya'
'Wang, Xueqiang'
'Martin, Ruben'

_publ_section_title
;
 Remote sp<sup>2</sup> C-H Carboxylation via Catalytic 1,4-Ni Migration
 with CO<sub>2</sub>.
;
_journal_issue 38
_journal_name_full 'Journal of the American Chemical Society'
_journal_page_first 16234
_journal_page_last 16239
_journal_paper_doi 10.1021/jacs.0c08810
_journal_volume 142
_journal_year 2020
_chemical_absolute_configuration ad
_chemical_formula_sum 'C18 H15 Br O2'
_chemical_formula_weight 343.21
_space_group_IT_number 33
_space_group_name_Hall 'P 2c -2n'
_space_group_name_H-M_alt 'P n a 21'
_symmetry_cell_setting orthorhombic
_symmetry_space_group_name_H-M 'P n a 21'
_atom_sites_solution_hydrogens geom
_audit_creation_method SHELXL-2018/3
_cell_angle_alpha 90
_cell_angle_beta 90
_cell_angle_gamma 90
_cell_formula_units_Z 4
_cell_length_a 16.0766(6)
_cell_length_b 8.8610(3)
_cell_length_c 10.0045(4)
_cell_measurement_reflns_used 9995
_cell_measurement_temperature 100(2)
_cell_measurement_theta_max 31.54
_cell_measurement_theta_min 2.53
_cell_volume 1425.19(9)
_computing_cell_refinement 'Bruker APEX2 v2014.9-0'
_computing_data_collection 'Bruker APEX2 v2014.9-0'
_computing_data_reduction 'Bruker SAINT V7.60A'
_computing_molecular_graphics 'Bruker SHELXTL'
_computing_publication_material 'Bruker SHELXTL'
_computing_structure_refinement 'SHELXL-2014 (Sheldrick, 2014)'
_computing_structure_solution Sir2011
_diffrn_ambient_temperature 100(2)
_diffrn_detector_area_resol_mean 512
_diffrn_detector_type '4K CCD area detector APEX II'
_diffrn_measured_fraction_theta_full 0.996
_diffrn_measured_fraction_theta_max 0.983
_diffrn_measurement_device_type 'APEX DUO Kappa 4-axis goniometer'
_diffrn_measurement_method
;
 Fullsphere data collection, phi and omega scans
;
_diffrn_measurement_specimen_support 'magnetic support with MicroMount'
_diffrn_radiation_monochromator 'Quazar MX Multilayer Optics'
_diffrn_radiation_type MoK\a
_diffrn_radiation_wavelength 0.71073
_diffrn_reflns_av_R_equivalents 0.0270
_diffrn_reflns_av_unetI/netI 0.0408
_diffrn_reflns_Laue_measured_fraction_full 0.996
_diffrn_reflns_Laue_measured_fraction_max 0.983
_diffrn_reflns_limit_h_max 23
_diffrn_reflns_limit_h_min -12
_diffrn_reflns_limit_k_max 12
_diffrn_reflns_limit_k_min -12
_diffrn_reflns_limit_l_max 14
_diffrn_reflns_limit_l_min -14
_diffrn_reflns_number 15404
_diffrn_reflns_point_group_measured_fraction_full 0.944
_diffrn_reflns_point_group_measured_fraction_max 0.909
_diffrn_reflns_theta_full 25.242
_diffrn_reflns_theta_max 31.537
_diffrn_reflns_theta_min 3.071
_diffrn_source 'Microfocus source E025 IuS'
_diffrn_source_current 0.6
_diffrn_source_power 50
_diffrn_source_size '0.2 mm x 0.2 mm fine focus'
_diffrn_source_type 'Bruker APEX DUO'
_exptl_absorpt_coefficient_mu 2.886
_exptl_absorpt_correction_T_max 0.596
_exptl_absorpt_correction_T_min 0.458
_exptl_absorpt_correction_type multi-scan
_exptl_absorpt_process_details
; 
 SADABS Version 2008/1 Bruker-Nonius
 Blessing, Acta Cryst. (1995) A51 33-38
;
_exptl_crystal_colour colourless
_exptl_crystal_density_diffrn 1.600
_exptl_crystal_description block
_exptl_crystal_F_000 696
_exptl_crystal_size_max 0.40
_exptl_crystal_size_mid 0.20
_exptl_crystal_size_min 0.20
_refine_diff_density_max 0.363
_refine_diff_density_min -0.480
_refine_diff_density_rms 0.052
_refine_ls_abs_structure_details
;
 Flack x determined using 1655 quotients [(I+)-(I-)]/[(I+)+(I-)]
 (Parsons, Flack and Wagner, Acta Cryst. B69 (2013) 249-259).
;
_refine_ls_abs_structure_Flack 0.017(4)
_refine_ls_extinction_method none
_refine_ls_goodness_of_fit_ref 0.980
_refine_ls_hydrogen_treatment constr
_refine_ls_matrix_type full
_refine_ls_number_parameters 190
_refine_ls_number_reflns 4313
_refine_ls_number_restraints 1
_refine_ls_restrained_S_all 0.979
_refine_ls_R_factor_all 0.0203
_refine_ls_R_factor_gt 0.0187
_refine_ls_shift/su_max 0.002
_refine_ls_shift/su_mean 0.000
_refine_ls_structure_factor_coef Fsqd
_refine_ls_weighting_details 'w=1/[\s^2^(Fo^2^)+(0.0156P)^2^] where P=(Fo^2^+2Fc^2^)/3'
_refine_ls_weighting_scheme calc
_refine_ls_wR_factor_gt 0.0459
_refine_ls_wR_factor_ref 0.0463
_reflns_Friedel_coverage 0.761
_reflns_Friedel_fraction_full 0.886
_reflns_Friedel_fraction_max 0.828
_reflns_number_gt 4098
_reflns_number_total 4313
_reflns_threshold_expression 'I > 2\s(I)'
_cod_data_source_file ja0c08810_si_004.cif
_cod_data_source_block mo_mb3
_cod_depositor_comments
;
The following automatic conversions were performed:

data item '_exptl_absorpt_correction_type' value 'Multi-scan' was
changed to 'multi-scan' in accordance with the
/home/data/users/saulius/crontab/automatic-downloads/rss-feeds/ACS/lib/dictionaries/cif_core.dic
dictionary named 'cif_core.dic' version 2.4.2 last updated on
2011-04-26.

data item '_symmetry_cell_setting' value 'Orthorhombic' was changed
to 'orthorhombic' in accordance with the
/home/data/users/saulius/crontab/automatic-downloads/rss-feeds/ACS/lib/dictionaries/cif_core.dic
dictionary named 'cif_core.dic' version 2.4.2 last updated on
2011-04-26.

Automatic conversion script
Id: cif_fix_values 7556 2019-12-06 15:28:31Z antanas 

 Adding full bibliography for 4135236--4135241.cif.
;
_cod_original_sg_symbol_H-M Pna2(1)
_cod_database_code 4135236
_shelx_shelxl_version_number 2018/3
_shelx_space_group_comment
;
The symmetry employed for this shelxl refinement is uniquely defined
by the following loop, which should always be used as a source of
symmetry information in preference to the above space-group names.
They are only intended as comments.
;
_shelx_estimated_absorpt_t_min 0.392
_shelx_estimated_absorpt_t_max 0.596

loop_
_space_group_symop_operation_xyz
'x, y, z'
'-x, -y, z+1/2'
'x+1/2, -y+1/2, z'
'-x+1/2, y+1/2, z+1/2'

loop_
_atom_site_label
_atom_site_type_symbol
_atom_site_fract_x
_atom_site_fract_y
_atom_site_fract_z
_atom_site_U_iso_or_equiv
_atom_site_adp_type
_atom_site_occupancy
_atom_site_site_symmetry_order
_atom_site_calc_flag
_atom_site_refinement_flags_posn
_atom_site_refinement_flags_adp
_atom_site_refinement_flags_occupancy
_atom_site_disorder_assembly
_atom_site_disorder_group
Br1 Br 0.78251(2) 0.26627(2) -0.28270(3) 0.01466(5) Uani 1 1 d . . . . .
C1 C 0.72714(10) 0.2096(2) -0.11275(18) 0.0107(3) Uani 1 1 d . . . . .
H1 H 0.760158 0.125304 -0.072764 0.013 Uiso 1 1 calc R U . . .
C2 C 0.73126(9) 0.3427(2) -0.01433(16) 0.0092(3) Uani 1 1 d . . . . .
C3 C 0.60883(10) 0.4782(2) 0.02639(17) 0.0122(3) Uani 1 1 d . . . . .
C4 C 0.62556(10) 0.3851(2) 0.14521(17) 0.0112(3) Uani 1 1 d . . . . .
C5 C 0.59051(10) 0.3888(2) 0.27243(18) 0.0139(3) Uani 1 1 d . . . . .
H5 H 0.539539 0.439676 0.289084 0.017 Uiso 1 1 calc R U . . .
C6 C 0.63326(11) 0.3150(2) 0.37417(18) 0.0150(3) Uani 1 1 d . . . . .
H6 H 0.610208 0.312604 0.461577 0.018 Uiso 1 1 calc R U . . .
C7 C 0.70983(12) 0.2438(2) 0.3500(2) 0.0136(4) Uani 1 1 d . . . . .
H7 H 0.738727 0.198309 0.422320 0.016 Uiso 1 1 calc R U . . .
C8 C 0.74460(10) 0.23845(17) 0.2218(3) 0.0110(3) Uani 1 1 d . . . . .
C9 C 0.69809(11) 0.3064(2) 0.12154(17) 0.0103(3) Uani 1 1 d . . . . .
C10 C 0.83031(10) 0.1804(2) 0.18619(16) 0.0142(4) Uani 1 1 d . . . . .
H10A H 0.825803 0.073562 0.158022 0.017 Uiso 1 1 calc R U . . .
H10B H 0.866032 0.184020 0.266722 0.017 Uiso 1 1 calc R U . . .
C11 C 0.87265(11) 0.2730(2) 0.0719(2) 0.0142(4) Uani 1 1 d . . . . .
H11A H 0.924550 0.317757 0.107426 0.017 Uiso 1 1 calc R U . . .
H11B H 0.888478 0.202350 -0.000444 0.017 Uiso 1 1 calc R U . . .
C12 C 0.81980(9) 0.4005(2) 0.01046(17) 0.0117(3) Uani 1 1 d . . . . .
H12A H 0.818249 0.487911 0.072088 0.014 Uiso 1 1 calc R U . . .
H12B H 0.844887 0.434024 -0.074913 0.014 Uiso 1 1 calc R U . . .
C13 C 0.64188(9) 0.1480(2) -0.14354(16) 0.0107(3) Uani 1 1 d . . . . .
C14 C 0.58618(11) 0.2233(2) -0.22726(19) 0.0134(3) Uani 1 1 d . . . . .
H14 H 0.600078 0.320092 -0.261421 0.016 Uiso 1 1 calc R U . . .
C15 C 0.51074(9) 0.1578(2) -0.26088(17) 0.0154(4) Uani 1 1 d . . . . .
H15 H 0.473551 0.209047 -0.319040 0.018 Uiso 1 1 calc R U . . .
C16 C 0.48946(10) 0.0176(2) -0.20984(19) 0.0159(4) Uani 1 1 d . . . . .
H16 H 0.438188 -0.027924 -0.234397 0.019 Uiso 1 1 calc R U . . .
C17 C 0.54286(10) -0.0562(2) -0.12306(19) 0.0161(4) Uani 1 1 d . . . . .
H17 H 0.527483 -0.150715 -0.085752 0.019 Uiso 1 1 calc R U . . .
C18 C 0.61908(10) 0.0086(2) -0.09064(18) 0.0138(3) Uani 1 1 d . . . . .
H18 H 0.655900 -0.042730 -0.031907 0.017 Uiso 1 1 calc R U . . .
O1 O 0.55365(7) 0.56513(16) 0.00206(13) 0.0172(3) Uani 1 1 d . . . . .
O2 O 0.67446(7) 0.45901(15) -0.06167(11) 0.0111(2) Uani 1 1 d . . . . .

loop_
_atom_site_aniso_label
_atom_site_aniso_U_11
_atom_site_aniso_U_22
_atom_site_aniso_U_33
_atom_site_aniso_U_23
_atom_site_aniso_U_13
_atom_site_aniso_U_12
Br1 0.01283(7) 0.02110(10) 0.01004(7) -0.00254(12) 0.00296(8) -0.00246(5)
C1 0.0115(7) 0.0117(9) 0.0088(8) 0.0005(6) 0.0005(5) 0.0004(6)
C2 0.0097(6) 0.0091(9) 0.0089(7) 0.0019(6) -0.0004(5) 0.0005(6)
C3 0.0144(7) 0.0106(9) 0.0117(7) -0.0016(6) -0.0005(6) -0.0013(6)
C4 0.0105(7) 0.0109(9) 0.0121(7) 0.0014(6) -0.0006(6) -0.0010(6)
C5 0.0142(7) 0.0129(10) 0.0147(8) -0.0010(7) 0.0036(6) -0.0013(7)
C6 0.0193(8) 0.0144(10) 0.0112(7) -0.0003(7) 0.0037(6) -0.0030(7)
C7 0.0185(9) 0.0123(11) 0.0099(9) 0.0037(6) -0.0009(6) -0.0037(6)
C8 0.0130(6) 0.0097(8) 0.0103(7) 0.0017(8) -0.0014(10) -0.0018(5)
C9 0.0130(7) 0.0088(9) 0.0092(7) 0.0008(7) 0.0001(6) -0.0025(7)
C10 0.0140(7) 0.0134(9) 0.0151(9) 0.0037(6) -0.0008(5) 0.0021(7)
C11 0.0108(7) 0.0181(10) 0.0137(8) 0.0016(6) -0.0009(6) -0.0012(6)
C12 0.0116(7) 0.0123(9) 0.0111(7) -0.0005(6) -0.0005(6) -0.0031(6)
C13 0.0103(6) 0.0120(9) 0.0096(7) -0.0021(6) 0.0003(5) 0.0004(6)
C14 0.0133(7) 0.0120(10) 0.0149(9) 0.0008(6) -0.0001(6) 0.0007(6)
C15 0.0113(6) 0.0188(10) 0.0162(9) -0.0014(6) -0.0011(6) 0.0011(6)
C16 0.0097(7) 0.0196(11) 0.0185(8) -0.0051(7) 0.0022(6) -0.0020(7)
C17 0.0174(7) 0.0137(10) 0.0173(8) -0.0007(7) 0.0037(6) -0.0040(7)
C18 0.0146(7) 0.0131(9) 0.0135(7) 0.0005(6) 0.0000(6) 0.0009(7)
O1 0.0177(5) 0.0175(8) 0.0165(6) 0.0009(5) -0.0023(5) 0.0068(5)
O2 0.0131(5) 0.0102(6) 0.0098(5) 0.0026(4) -0.0002(4) 0.0020(5)

loop_
_atom_type_symbol
_atom_type_description
_atom_type_scat_dispersion_real
_atom_type_scat_dispersion_imag
_atom_type_scat_source
C C 0.0033 0.0016 'International Tables Vol C Tables 4.2.6.8 and 6.1.1.4'
H H 0.0000 0.0000 'International Tables Vol C Tables 4.2.6.8 and 6.1.1.4'
O O 0.0106 0.0060 'International Tables Vol C Tables 4.2.6.8 and 6.1.1.4'
Br Br -0.2901 2.4595 'International Tables Vol C Tables 4.2.6.8 and 6.1.1.4'

loop_
_geom_angle_atom_site_label_1
_geom_angle_atom_site_label_2
_geom_angle_atom_site_label_3
_geom_angle
_geom_angle_site_symmetry_1
_geom_angle_site_symmetry_3
_geom_angle_publ_flag
C13 C1 C2 116.61(13) . . ?
C13 C1 Br1 108.94(12) . . ?
C2 C1 Br1 109.61(12) . . ?
O2 C2 C9 102.95(13) . . ?
O2 C2 C12 113.44(15) . . ?
C9 C2 C12 104.84(13) . . ?
O2 C2 C1 107.91(13) . . ?
C9 C2 C1 113.71(15) . . ?
C12 C2 C1 113.59(13) . . ?
O1 C3 O2 120.88(16) . . ?
O1 C3 C4 131.22(16) . . ?
O2 C3 C4 107.78(14) . . ?
C9 C4 C5 120.74(16) . . ?
C9 C4 C3 107.42(14) . . ?
C5 C4 C3 130.61(16) . . ?
C6 C5 C4 117.23(16) . . ?
C5 C6 C7 121.20(17) . . ?
C8 C7 C6 121.56(19) . . ?
C9 C8 C7 115.58(17) . . ?
C9 C8 C10 117.9(2) . . ?
C7 C8 C10 126.21(19) . . ?
C4 C9 C8 123.41(17) . . ?
C4 C9 C2 110.43(15) . . ?
C8 C9 C2 123.90(16) . . ?
C8 C10 C11 112.94(15) . . ?
C12 C11 C10 115.88(14) . . ?
C2 C12 C11 109.32(15) . . ?
C18 C13 C14 118.88(15) . . ?
C18 C13 C1 118.88(15) . . ?
C14 C13 C1 122.19(17) . . ?
C15 C14 C13 120.44(17) . . ?
C14 C15 C16 120.13(16) . . ?
C17 C16 C15 120.06(15) . . ?
C16 C17 C18 119.83(17) . . ?
C13 C18 C17 120.59(16) . . ?
C3 O2 C2 110.97(12) . . ?

loop_
_geom_bond_atom_site_label_1
_geom_bond_atom_site_label_2
_geom_bond_distance
_geom_bond_site_symmetry_2
_geom_bond_publ_flag
Br1 C1 1.9837(18) . ?
C1 C13 1.507(2) . ?
C1 C2 1.537(3) . ?
C2 O2 1.456(2) . ?
C2 C9 1.495(2) . ?
C2 C12 1.533(2) . ?
C3 O1 1.200(2) . ?
C3 O2 1.3851(19) . ?
C3 C4 1.472(2) . ?
C4 C9 1.379(3) . ?
C4 C5 1.392(2) . ?
C5 C6 1.392(3) . ?
C6 C7 1.404(3) . ?
C7 C8 1.400(3) . ?
C8 C9 1.388(3) . ?
C8 C10 1.513(2) . ?
C10 C11 1.564(3) . ?
C11 C12 1.541(3) . ?
C13 C18 1.393(3) . ?
C13 C14 1.396(2) . ?
C14 C15 1.386(2) . ?
C15 C16 1.386(3) . ?
C16 C17 1.385(3) . ?
C17 C18 1.391(2) . ?

loop_
_geom_torsion_atom_site_label_1
_geom_torsion_atom_site_label_2
_geom_torsion_atom_site_label_3
_geom_torsion_atom_site_label_4
_geom_torsion
_geom_torsion_site_symmetry_1
_geom_torsion_site_symmetry_2
_geom_torsion_site_symmetry_3
_geom_torsion_site_symmetry_4
_geom_torsion_publ_flag
C13 C1 C2 O2 -52.51(19) . . . . ?
Br1 C1 C2 O2 71.82(13) . . . . ?
C13 C1 C2 C9 61.0(2) . . . . ?
Br1 C1 C2 C9 -174.65(11) . . . . ?
C13 C1 C2 C12 -179.18(15) . . . . ?
Br1 C1 C2 C12 -54.85(16) . . . . ?
O1 C3 C4 C9 -179.38(19) . . . . ?
O2 C3 C4 C9 -3.4(2) . . . . ?
O1 C3 C4 C5 -12.3(3) . . . . ?
O2 C3 C4 C5 163.71(17) . . . . ?
C9 C4 C5 C6 2.3(3) . . . . ?
C3 C4 C5 C6 -163.36(18) . . . . ?
C4 C5 C6 C7 2.0(3) . . . . ?
C5 C6 C7 C8 -2.8(3) . . . . ?
C6 C7 C8 C9 -0.6(3) . . . . ?
C6 C7 C8 C10 172.98(17) . . . . ?
C5 C4 C9 C8 -6.0(3) . . . . ?
C3 C4 C9 C8 162.62(17) . . . . ?
C5 C4 C9 C2 -169.49(17) . . . . ?
C3 C4 C9 C2 -0.9(2) . . . . ?
C7 C8 C9 C4 5.0(3) . . . . ?
C10 C8 C9 C4 -169.15(17) . . . . ?
C7 C8 C9 C2 166.26(17) . . . . ?
C10 C8 C9 C2 -7.9(3) . . . . ?
O2 C2 C9 C4 4.50(19) . . . . ?
C12 C2 C9 C4 123.40(16) . . . . ?
C1 C2 C9 C4 -111.96(17) . . . . ?
O2 C2 C9 C8 -158.89(17) . . . . ?
C12 C2 C9 C8 -40.0(2) . . . . ?
C1 C2 C9 C8 84.6(2) . . . . ?
C9 C8 C10 C11 30.1(2) . . . . ?
C7 C8 C10 C11 -143.29(17) . . . . ?
C8 C10 C11 C12 -2.9(2) . . . . ?
O2 C2 C12 C11 175.00(13) . . . . ?
C9 C2 C12 C11 63.43(19) . . . . ?
C1 C2 C12 C11 -61.29(18) . . . . ?
C10 C11 C12 C2 -44.5(2) . . . . ?
C2 C1 C13 C18 -107.20(19) . . . . ?
Br1 C1 C13 C18 128.13(15) . . . . ?
C2 C1 C13 C14 75.2(2) . . . . ?
Br1 C1 C13 C14 -49.5(2) . . . . ?
C18 C13 C14 C15 -2.3(3) . . . . ?
C1 C13 C14 C15 175.30(16) . . . . ?
C13 C14 C15 C16 1.0(3) . . . . ?
C14 C15 C16 C17 1.2(3) . . . . ?
C15 C16 C17 C18 -2.1(3) . . . . ?
C14 C13 C18 C17 1.4(3) . . . . ?
C1 C13 C18 C17 -176.23(16) . . . . ?
C16 C17 C18 C13 0.7(3) . . . . ?
O1 C3 O2 C2 -177.04(16) . . . . ?
C4 C3 O2 C2 6.46(18) . . . . ?
C9 C2 O2 C3 -6.70(17) . . . . ?
C12 C2 O2 C3 -119.42(15) . . . . ?
C1 C2 O2 C3 113.82(14) . . . . ?
